data_7007494
loop_
_publ_author_name
'Fondo, Matilde'
'Garc\'ia-Deibe, Ana M'
'Ocampo, Noelia'
'Sanmart\'in, Jes\'us'
'Bermejo, Manuel R.'
'Llamas-Saiz, Antonio L'

_publ_section_title
;
 Dinuclear nickel complexes with a Ni(2)O(2) core: a structural and
 magnetic study.
;
_journal_issue 35
_journal_name_full 'Dalton transactions (Cambridge, England : 2003)'
_journal_page_first 4260
_journal_page_last 4270
_journal_paper_doi 10.1039/b606414k
_journal_year 2006
_chemical_formula_moiety 'C35 H34 N4 Ni11 O8, C H4 O'
_chemical_formula_sum 'C36 H38 N4 Ni11 O9'
_chemical_formula_weight 788.12
_chemical_name_systematic
;
?
;
_space_group_IT_number 14
_symmetry_cell_setting monoclinic
_symmetry_space_group_name_Hall '-P 2ybc'
_symmetry_space_group_name_H-M 'P 1 21/c 1'
_atom_sites_solution_hydrogens geom
_atom_sites_solution_primary direct
_atom_sites_solution_secondary difmap
_audit_creation_method SHELXL-97
_cell_angle_alpha 90.00
_cell_angle_beta 108.36(1)
_cell_angle_gamma 90.00
_cell_formula_units_Z 4
_cell_length_a 15.899(2)
_cell_length_b 11.4993(17)
_cell_length_c 19.048(3)
_cell_measurement_reflns_used 1803
_cell_measurement_temperature 120.0(1)
_cell_measurement_theta_max 27.94
_cell_measurement_theta_min 2.86
_cell_volume 3305.2(8)
_computing_cell_refinement 'BRUKER Smart'
_computing_data_collection 'BRUKER Smart'
_computing_structure_refinement 'SHELXL-97 (Sheldrick, 1997)'
_computing_structure_solution 'SIR92 (A. Altomare et al, 1993)'
_diffrn_ambient_temperature 120(2)
_diffrn_measured_fraction_theta_full 0.967
_diffrn_measured_fraction_theta_max 0.967
_diffrn_measurement_device_type 'Smart-CCD-1000 BRUKER'
_diffrn_measurement_method 'omega scans'
_diffrn_radiation_monochromator graphite
_diffrn_radiation_source 'fine-focus sealed tube'
_diffrn_radiation_type MoK\a
_diffrn_radiation_wavelength 0.71073
_diffrn_reflns_av_R_equivalents 0.0327
_diffrn_reflns_av_sigmaI/netI 0.0427
_diffrn_reflns_limit_h_max 19
_diffrn_reflns_limit_h_min -21
_diffrn_reflns_limit_k_max 15
_diffrn_reflns_limit_k_min 0
_diffrn_reflns_limit_l_max 24
_diffrn_reflns_limit_l_min 0
_diffrn_reflns_number 31327
_diffrn_reflns_theta_full 28.35
_diffrn_reflns_theta_max 28.35
_diffrn_reflns_theta_min 2.10
_exptl_absorpt_coefficient_mu 1.204
_exptl_absorpt_correction_T_max 1.0000
_exptl_absorpt_correction_T_min 0.842133
_exptl_absorpt_correction_type SADABS
_exptl_crystal_colour blue
_exptl_crystal_density_diffrn 1.584
_exptl_crystal_density_method 'not measured'
_exptl_crystal_description Prism
_exptl_crystal_F_000 1640
_exptl_crystal_size_max 0.33
_exptl_crystal_size_mid 0.26
_exptl_crystal_size_min 0.15
_refine_diff_density_max 0.453
_refine_diff_density_min -0.445
_refine_diff_density_rms 0.080
_refine_ls_extinction_method none
_refine_ls_goodness_of_fit_ref 1.071
_refine_ls_hydrogen_treatment mixed
_refine_ls_matrix_type full
_refine_ls_number_parameters 477
_refine_ls_number_reflns 7984
_refine_ls_number_restraints 0
_refine_ls_restrained_S_all 1.071
_refine_ls_R_factor_all 0.0599
_refine_ls_R_factor_gt 0.0337
_refine_ls_shift/su_max 0.002
_refine_ls_shift/su_mean 0.000
_refine_ls_structure_factor_coef Fsqd
_refine_ls_weighting_details 'calc w=1/[\s^2^(Fo^2^)+(0.0213P)^2^+3.3407P] where P=(Fo^2^+2Fc^2^)/3'
_refine_ls_weighting_scheme calc
_refine_ls_wR_factor_gt 0.0666
_refine_ls_wR_factor_ref 0.0770
_reflns_number_gt 6021
_reflns_number_total 7984
_reflns_threshold_expression >2sigma(I)
_cod_data_source_file b606414k.txt
_cod_data_source_block 3.MeOH
_cod_depositor_comments
;
The following automatic conversions were performed:
'_symmetry_cell_setting' value 'Monoclinic' changed to 'monoclinic'
according to '/home/saulius/struct/CIF-dictionaries/cif_core.dic'
dictionary named 'cif_core.dic' version 2.4.1 from 2010-06-29.

Automatic conversion script
Id: cif_fix_enum 1527 2010-12-29 10:47:43Z saulius 
;
_cod_original_sg_symbol_H-M 'P 21/c'
_cod_database_code 7007494

loop_
_symmetry_equiv_pos_as_xyz
'x, y, z'
'-x, y+1/2, -z+1/2'
'-x, -y, -z'
'x, -y-1/2, z-1/2'

loop_
_atom_site_label
_atom_site_type_symbol
_atom_site_fract_x
_atom_site_fract_y
_atom_site_fract_z
_atom_site_U_iso_or_equiv
_atom_site_adp_type
_atom_site_occupancy
_atom_site_symmetry_multiplicity
_atom_site_calc_flag
_atom_site_refinement_flags
_atom_site_disorder_assembly
_atom_site_disorder_group
Ni12 Ni 0.664842(18) 0.13613(2) 0.888109(15) 0.01339(7) Uani 1 1 d . . .
Ni11 Ni 0.722503(18) -0.08125(2) 0.986913(15) 0.01333(7) Uani 1 1 d . . .
O101 O 0.83401(10) -0.03168(14) 1.06419(9) 0.0178(3) Uani 1 1 d . . .
O102 O 0.76556(10) 0.25241(14) 0.93268(9) 0.0166(3) Uani 1 1 d . . .
O103 O 0.75761(10) 0.00758(13) 0.90728(8) 0.0143(3) Uani 1 1 d . . .
N101 N 0.77252(12) -0.23964(16) 0.98296(10) 0.0158(4) Uani 1 1 d . . .
N102 N 0.66406(12) 0.18984(17) 0.78762(10) 0.0161(4) Uani 1 1 d . . .
N103 N 0.60860(12) -0.14781(16) 0.90207(10) 0.0142(4) Uani 1 1 d . . .
N104 N 0.56654(12) 0.01262(16) 0.82714(10) 0.0141(4) Uani 1 1 d . . .
O1W O 0.67920(12) -0.14033(16) 1.07495(9) 0.0179(3) Uani 1 1 d . . .
O10 O 0.66447(10) 0.08167(13) 0.99115(8) 0.0145(3) Uani 1 1 d . . .
O12 O 0.56108(10) 0.24667(14) 0.88203(9) 0.0186(3) Uani 1 1 d . . .
O11 O 0.68155(11) 0.08434(14) 1.11172(8) 0.0189(3) Uani 1 1 d . . .
C10 C 0.67380(14) 0.1352(2) 1.05264(12) 0.0145(4) Uani 1 1 d . . .
C11 C 0.67636(15) 0.26550(19) 1.05336(12) 0.0151(5) Uani 1 1 d . . .
C12 C 0.74202(15) 0.3197(2) 1.11076(12) 0.0184(5) Uani 1 1 d . . .
H12 H 0.7841 0.2748 1.1450 0.022 Uiso 1 1 calc R . .
C13 C 0.74498(16) 0.4399(2) 1.11706(13) 0.0218(5) Uani 1 1 d . . .
H13 H 0.7903 0.4755 1.1541 0.026 Uiso 1 1 calc R . .
C14 C 0.68032(16) 0.5069(2) 1.06808(13) 0.0212(5) Uani 1 1 d . . .
H14 H 0.6807 0.5873 1.0734 0.025 Uiso 1 1 calc R . .
C15 C 0.61489(16) 0.4536(2) 1.01103(13) 0.0201(5) Uani 1 1 d . . .
H15 H 0.5714 0.4990 0.9784 0.024 Uiso 1 1 calc R . .
C16 C 0.61320(14) 0.3331(2) 1.00180(12) 0.0159(5) Uani 1 1 d . . .
C17 C 0.54056(15) 0.28105(19) 0.93785(12) 0.0161(5) Uani 1 1 d . . .
O13 O 0.46475(10) 0.27903(15) 0.94339(9) 0.0220(4) Uani 1 1 d . . .
C100 C 0.89256(14) -0.1013(2) 1.10913(12) 0.0168(5) Uani 1 1 d . . .
C101 C 0.95361(16) -0.0560(2) 1.17341(13) 0.0229(5) Uani 1 1 d . . .
H101 H 0.9504 0.0223 1.1844 0.027 Uiso 1 1 calc R . .
C102 C 1.01840(16) -0.1240(2) 1.22086(14) 0.0285(6) Uani 1 1 d . . .
H102 H 1.0578 -0.0908 1.2629 0.034 Uiso 1 1 calc R . .
C103 C 1.02554(16) -0.2413(2) 1.20667(14) 0.0274(6) Uani 1 1 d . . .
H103 H 1.0703 -0.2864 1.2380 0.033 Uiso 1 1 calc R . .
C104 C 0.96502(15) -0.2894(2) 1.14516(14) 0.0227(5) Uani 1 1 d . . .
H104 H 0.9688 -0.3684 1.1360 0.027 Uiso 1 1 calc R . .
C105 C 0.89742(14) -0.2229(2) 1.09556(13) 0.0177(5) Uani 1 1 d . . .
C106 C 0.83776(15) -0.2843(2) 1.03382(13) 0.0186(5) Uani 1 1 d . . .
H106 H 0.8475 -0.3636 1.0306 0.022 Uiso 1 1 calc R . .
C107 C 0.71516(15) -0.3142(2) 0.92491(13) 0.0191(5) Uani 1 1 d . . .
H10A H 0.7222 -0.3949 0.9405 0.023 Uiso 1 1 calc R . .
H10B H 0.7308 -0.3069 0.8798 0.023 Uiso 1 1 calc R . .
C108 C 0.61967(15) -0.27569(19) 0.91126(13) 0.0169(5) Uani 1 1 d . . .
H10C H 0.5820 -0.3138 0.8671 0.020 Uiso 1 1 calc R . .
H10D H 0.6006 -0.3002 0.9526 0.020 Uiso 1 1 calc R . .
C109 C 0.52291(14) -0.1088(2) 0.91130(12) 0.0168(5) Uani 1 1 d . . .
H10E H 0.5316 -0.0841 0.9618 0.020 Uiso 1 1 calc R . .
H10F H 0.4796 -0.1711 0.8991 0.020 Uiso 1 1 calc R . .
C110 C 0.49237(15) -0.0069(2) 0.85774(13) 0.0181(5) Uani 1 1 d . . .
H11A H 0.4382 -0.0262 0.8187 0.022 Uiso 1 1 calc R . .
H11B H 0.4821 0.0618 0.8835 0.022 Uiso 1 1 calc R . .
C111 C 0.53269(15) 0.0665(2) 0.75286(12) 0.0184(5) Uani 1 1 d . . .
H11C H 0.4910 0.1276 0.7539 0.022 Uiso 1 1 calc R . .
H11D H 0.5012 0.0084 0.7174 0.022 Uiso 1 1 calc R . .
C112 C 0.60704(15) 0.1176(2) 0.72786(12) 0.0180(5) Uani 1 1 d . . .
H11E H 0.6416 0.0554 0.7161 0.022 Uiso 1 1 calc R . .
H11F H 0.5822 0.1644 0.6838 0.022 Uiso 1 1 calc R . .
C113 C 0.69836(15) 0.2820(2) 0.77102(12) 0.0173(5) Uani 1 1 d . . .
H113 H 0.6823 0.3015 0.7212 0.021 Uiso 1 1 calc R . .
C114 C 0.76066(15) 0.3601(2) 0.82297(12) 0.0175(5) Uani 1 1 d . . .
C115 C 0.79277(16) 0.4546(2) 0.79247(14) 0.0222(5) Uani 1 1 d . . .
H115 H 0.7702 0.4682 0.7419 0.027 Uiso 1 1 calc R . .
C116 C 0.85715(17) 0.5278(2) 0.83585(14) 0.0245(5) Uani 1 1 d . . .
H116 H 0.8780 0.5896 0.8145 0.029 Uiso 1 1 calc R . .
C117 C 0.89034(16) 0.5087(2) 0.91122(14) 0.0225(5) Uani 1 1 d . . .
H117 H 0.9342 0.5573 0.9405 0.027 Uiso 1 1 calc R . .
C118 C 0.85877(15) 0.4173(2) 0.94350(13) 0.0201(5) Uani 1 1 d . . .
H118 H 0.8808 0.4061 0.9944 0.024 Uiso 1 1 calc R . .
C119 C 0.79430(15) 0.34228(19) 0.90021(13) 0.0170(5) Uani 1 1 d . . .
C120 C 0.60055(15) -0.10777(19) 0.82557(12) 0.0151(5) Uani 1 1 d . . .
H120 H 0.5546 -0.1539 0.7901 0.018 Uiso 1 1 calc R . .
C121 C 0.68458(14) -0.11704(19) 0.80621(12) 0.0150(4) Uani 1 1 d . . .
C122 C 0.68796(16) -0.1857(2) 0.74682(13) 0.0186(5) Uani 1 1 d . . .
H122 H 0.6370 -0.2229 0.7177 0.022 Uiso 1 1 calc R . .
C123 C 0.76644(16) -0.1991(2) 0.73081(13) 0.0208(5) Uani 1 1 d . . .
H123 H 0.7689 -0.2460 0.6917 0.025 Uiso 1 1 calc R . .
C124 C 0.84169(16) -0.1411(2) 0.77415(13) 0.0216(5) Uani 1 1 d . . .
H124 H 0.8948 -0.1500 0.7640 0.026 Uiso 1 1 calc R . .
C125 C 0.83872(15) -0.0705(2) 0.83206(13) 0.0187(5) Uani 1 1 d . . .
H125 H 0.8894 -0.0309 0.8595 0.022 Uiso 1 1 calc R . .
C126 C 0.76023(15) -0.05795(19) 0.84972(12) 0.0149(4) Uani 1 1 d . . .
H2 H 0.812(2) 0.228(3) 0.978(2) 0.063(11) Uiso 1 1 d . . .
H1WA H 0.6789(19) -0.073(3) 1.0973(16) 0.034(8) Uiso 1 1 d . . .
H1WB H 0.6390(19) -0.176(3) 1.0712(16) 0.028(9) Uiso 1 1 d . . .
O1S O 0.88419(11) 0.17277(16) 1.04036(10) 0.0230(4) Uani 1 1 d . . .
C1S C 0.95811(18) 0.1545(3) 1.01342(18) 0.0384(7) Uani 1 1 d . . .
H1S1 H 0.9993 0.2176 1.0290 0.058 Uiso 1 1 calc R . .
H1S2 H 0.9374 0.1509 0.9604 0.058 Uiso 1 1 calc R . .
H1S3 H 0.9870 0.0827 1.0329 0.058 Uiso 1 1 calc R . .
H1S H 0.868(2) 0.104(3) 1.0514(18) 0.055(11) Uiso 1 1 d . . .

loop_
_atom_site_aniso_label
_atom_site_aniso_U_11
_atom_site_aniso_U_22
_atom_site_aniso_U_33
_atom_site_aniso_U_23
_atom_site_aniso_U_13
_atom_site_aniso_U_12
Ni12 0.01568(14) 0.01385(14) 0.01095(13) 0.00102(11) 0.00465(11) 0.00078(12)
Ni11 0.01550(14) 0.01224(14) 0.01230(14) 0.00044(11) 0.00444(11) 0.00054(11)
O101 0.0176(8) 0.0148(8) 0.0189(8) 0.0023(7) 0.0028(7) -0.0001(6)
O102 0.0187(8) 0.0161(8) 0.0148(8) 0.0040(7) 0.0048(7) -0.0017(7)
O103 0.0166(8) 0.0148(8) 0.0120(7) -0.0011(6) 0.0049(6) 0.0000(6)
N101 0.0183(10) 0.0143(9) 0.0161(9) -0.0013(8) 0.0073(8) 0.0007(8)
N102 0.0175(9) 0.0174(10) 0.0133(9) 0.0011(8) 0.0049(8) 0.0021(8)
N103 0.0165(9) 0.0142(9) 0.0128(9) 0.0006(8) 0.0059(7) 0.0000(8)
N104 0.0155(9) 0.0146(9) 0.0125(9) 0.0026(7) 0.0049(7) 0.0010(8)
O1W 0.0221(9) 0.0154(9) 0.0172(8) 0.0003(7) 0.0073(7) -0.0025(8)
O10 0.0184(8) 0.0127(7) 0.0127(7) -0.0009(6) 0.0055(6) 0.0014(6)
O12 0.0207(8) 0.0194(8) 0.0156(8) -0.0003(7) 0.0055(7) 0.0051(7)
O11 0.0272(9) 0.0173(8) 0.0134(8) 0.0011(7) 0.0079(7) 0.0016(7)
C10 0.0129(10) 0.0165(11) 0.0146(11) 0.0001(9) 0.0051(8) 0.0013(9)
C11 0.0203(11) 0.0138(11) 0.0140(11) -0.0004(9) 0.0094(9) 0.0018(9)
C12 0.0201(11) 0.0219(12) 0.0129(11) -0.0004(9) 0.0049(9) 0.0015(10)
C13 0.0243(12) 0.0214(13) 0.0196(12) -0.0059(10) 0.0065(10) -0.0041(10)
C14 0.0287(13) 0.0131(11) 0.0247(13) -0.0027(10) 0.0124(11) -0.0019(10)
C15 0.0222(12) 0.0173(12) 0.0214(12) 0.0029(10) 0.0078(10) 0.0024(10)
C16 0.0173(11) 0.0170(11) 0.0155(11) 0.0001(9) 0.0084(9) -0.0005(9)
C17 0.0196(11) 0.0111(10) 0.0165(11) 0.0035(9) 0.0040(9) 0.0036(9)
O13 0.0181(8) 0.0246(9) 0.0246(9) -0.0025(7) 0.0088(7) -0.0027(7)
C100 0.0141(10) 0.0210(12) 0.0170(11) 0.0047(9) 0.0073(9) -0.0010(9)
C101 0.0220(12) 0.0226(13) 0.0221(12) 0.0017(10) 0.0041(10) -0.0042(10)
C102 0.0216(12) 0.0363(15) 0.0216(13) 0.0048(12) -0.0018(10) -0.0081(11)
C103 0.0172(12) 0.0342(15) 0.0278(14) 0.0111(12) 0.0027(10) 0.0030(11)
C104 0.0209(12) 0.0225(13) 0.0259(13) 0.0059(11) 0.0089(10) 0.0047(10)
C105 0.0162(11) 0.0208(12) 0.0186(11) 0.0053(10) 0.0091(9) 0.0017(9)
C106 0.0210(12) 0.0169(11) 0.0207(12) 0.0022(10) 0.0106(10) 0.0039(10)
C107 0.0265(13) 0.0121(11) 0.0191(12) -0.0012(9) 0.0076(10) 0.0011(10)
C108 0.0192(11) 0.0135(11) 0.0175(11) -0.0008(9) 0.0051(9) -0.0013(9)
C109 0.0144(10) 0.0204(12) 0.0164(11) 0.0002(9) 0.0062(9) -0.0006(9)
C110 0.0165(11) 0.0199(12) 0.0187(12) 0.0032(10) 0.0069(9) -0.0009(9)
C111 0.0187(11) 0.0207(12) 0.0132(11) 0.0032(9) 0.0013(9) -0.0007(10)
C112 0.0216(11) 0.0200(12) 0.0120(11) 0.0032(9) 0.0047(9) 0.0000(9)
C113 0.0194(11) 0.0203(12) 0.0129(11) 0.0021(9) 0.0060(9) 0.0035(9)
C114 0.0215(11) 0.0160(11) 0.0167(11) 0.0015(9) 0.0087(9) 0.0020(10)
C115 0.0273(13) 0.0216(12) 0.0196(12) 0.0038(10) 0.0100(10) 0.0006(10)
C116 0.0307(14) 0.0166(12) 0.0300(14) 0.0028(11) 0.0153(11) -0.0021(10)
C117 0.0223(12) 0.0182(12) 0.0274(13) -0.0023(10) 0.0085(10) -0.0014(10)
C118 0.0223(12) 0.0186(12) 0.0194(12) -0.0015(10) 0.0066(10) -0.0008(10)
C119 0.0198(11) 0.0142(11) 0.0197(11) 0.0013(9) 0.0101(9) 0.0029(9)
C120 0.0176(11) 0.0133(11) 0.0132(10) -0.0024(9) 0.0032(9) -0.0019(9)
C121 0.0173(11) 0.0152(11) 0.0134(10) 0.0011(9) 0.0062(9) 0.0023(9)
C122 0.0236(12) 0.0164(11) 0.0159(11) -0.0007(9) 0.0064(10) -0.0012(10)
C123 0.0305(13) 0.0181(12) 0.0161(11) -0.0009(10) 0.0106(10) 0.0027(10)
C124 0.0227(12) 0.0245(13) 0.0220(12) 0.0015(10) 0.0133(10) 0.0051(10)
C125 0.0181(11) 0.0217(12) 0.0173(11) 0.0007(10) 0.0072(9) -0.0007(10)
C126 0.0199(11) 0.0134(11) 0.0121(10) 0.0026(9) 0.0062(9) 0.0017(9)
O1S 0.0225(9) 0.0195(9) 0.0236(9) 0.0051(7) 0.0026(7) -0.0008(7)
C1S 0.0238(14) 0.0322(16) 0.060(2) 0.0123(15) 0.0135(14) 0.0045(12)

loop_
_atom_type_symbol
_atom_type_description
_atom_type_scat_dispersion_real
_atom_type_scat_dispersion_imag
_atom_type_scat_source
C C 0.0033 0.0016 'International Tables Vol C Tables 4.2.6.8 and 6.1.1.4'
H H 0.0000 0.0000 'International Tables Vol C Tables 4.2.6.8 and 6.1.1.4'
N N 0.0061 0.0033 'International Tables Vol C Tables 4.2.6.8 and 6.1.1.4'
O O 0.0106 0.0060 'International Tables Vol C Tables 4.2.6.8 and 6.1.1.4'
Ni Ni 0.3393 1.1124 'International Tables Vol C Tables 4.2.6.8 and 6.1.1.4'

loop_
_geom_angle_atom_site_label_1
_geom_angle_atom_site_label_2
_geom_angle_atom_site_label_3
_geom_angle
_geom_angle_site_symmetry_1
_geom_angle_site_symmetry_3
_geom_angle_publ_flag
N102 Ni12 O103 100.41(7) . . ?
N102 Ni12 O102 87.92(7) . . ?
O103 Ni12 O102 88.40(6) . . ?
N102 Ni12 O12 89.55(7) . . ?
O103 Ni12 O12 168.70(6) . . ?
O102 Ni12 O12 97.36(7) . . ?
N102 Ni12 O10 179.45(7) . . ?
O103 Ni12 O10 80.10(6) . . ?
O102 Ni12 O10 92.28(6) . . ?
O12 Ni12 O10 89.92(6) . . ?
N102 Ni12 N104 84.47(7) . . ?
O103 Ni12 N104 88.83(7) . . ?
O102 Ni12 N104 171.30(7) . . ?
O12 Ni12 N104 86.81(7) . . ?
O10 Ni12 N104 95.37(6) . . ?
O101 Ni11 N101 90.95(7) . . ?
O101 Ni11 O103 91.02(6) . . ?
N101 Ni11 O103 102.84(7) . . ?
O101 Ni11 O10 90.91(6) . . ?
N101 Ni11 O10 177.37(7) . . ?
O103 Ni11 O10 78.99(6) . . ?
O101 Ni11 O1W 86.70(7) . . ?
N101 Ni11 O1W 88.27(7) . . ?
O103 Ni11 O1W 168.70(7) . . ?
O10 Ni11 O1W 89.97(6) . . ?
O101 Ni11 N103 174.98(7) . . ?
N101 Ni11 N103 84.16(7) . . ?
O103 Ni11 N103 88.99(6) . . ?
O10 Ni11 N103 94.02(6) . . ?
O1W Ni11 N103 94.24(7) . . ?
C100 O101 Ni11 125.88(14) . . ?
C119 O102 Ni12 129.71(14) . . ?
C119 O102 H2 111(2) . . ?
Ni12 O102 H2 116(2) . . ?
C126 O103 Ni12 117.90(13) . . ?
C126 O103 Ni11 114.28(13) . . ?
Ni12 O103 Ni11 98.27(6) . . ?
C106 N101 C107 119.8(2) . . ?
C106 N101 Ni11 124.98(16) . . ?
C107 N101 Ni11 113.63(14) . . ?
C113 N102 C112 119.03(19) . . ?
C113 N102 Ni12 128.08(16) . . ?
C112 N102 Ni12 112.45(14) . . ?
C108 N103 C120 112.98(17) . . ?
C108 N103 C109 111.20(17) . . ?
C120 N103 C109 102.75(16) . . ?
C108 N103 Ni11 102.90(13) . . ?
C120 N103 Ni11 114.57(13) . . ?
C109 N103 Ni11 112.77(13) . . ?
C111 N104 C110 110.05(17) . . ?
C111 N104 C120 113.22(17) . . ?
C110 N104 C120 101.84(16) . . ?
C111 N104 Ni12 102.82(13) . . ?
C110 N104 Ni12 114.66(14) . . ?
C120 N104 Ni12 114.58(13) . . ?
Ni11 O1W H1WA 98.7(19) . . ?
Ni11 O1W H1WB 126(2) . . ?
H1WA O1W H1WB 113(3) . . ?
C10 O10 Ni12 133.27(14) . . ?
C10 O10 Ni11 122.29(14) . . ?
Ni12 O10 Ni11 95.81(6) . . ?
C17 O12 Ni12 123.95(14) . . ?
O11 C10 O10 123.3(2) . . ?
O11 C10 C11 118.0(2) . . ?
O10 C10 C11 118.72(19) . . ?
C12 C11 C16 119.7(2) . . ?
C12 C11 C10 117.7(2) . . ?
C16 C11 C10 122.5(2) . . ?
C13 C12 C11 120.6(2) . . ?
C13 C12 H12 119.7 . . ?
C11 C12 H12 119.7 . . ?
C14 C13 C12 119.9(2) . . ?
C14 C13 H13 120.1 . . ?
C12 C13 H13 120.1 . . ?
C13 C14 C15 119.8(2) . . ?
C13 C14 H14 120.1 . . ?
C15 C14 H14 120.1 . . ?
C14 C15 C16 121.1(2) . . ?
C14 C15 H15 119.5 . . ?
C16 C15 H15 119.5 . . ?
C15 C16 C11 118.8(2) . . ?
C15 C16 C17 118.3(2) . . ?
C11 C16 C17 122.9(2) . . ?
O13 C17 O12 125.3(2) . . ?
O13 C17 C16 117.0(2) . . ?
O12 C17 C16 117.71(19) . . ?
O101 C100 C101 119.6(2) . . ?
O101 C100 C105 123.0(2) . . ?
C101 C100 C105 117.4(2) . . ?
C102 C101 C100 122.0(2) . . ?
C102 C101 H101 119.0 . . ?
C100 C101 H101 119.0 . . ?
C101 C102 C103 120.9(2) . . ?
C101 C102 H102 119.5 . . ?
C103 C102 H102 119.5 . . ?
C104 C103 C102 118.6(2) . . ?
C104 C103 H103 120.7 . . ?
C102 C103 H103 120.7 . . ?
C103 C104 C105 122.1(2) . . ?
C103 C104 H104 118.9 . . ?
C105 C104 H104 118.9 . . ?
C104 C105 C100 118.9(2) . . ?
C104 C105 C106 116.5(2) . . ?
C100 C105 C106 124.6(2) . . ?
N101 C106 C105 126.0(2) . . ?
N101 C106 H106 117.0 . . ?
C105 C106 H106 117.0 . . ?
N101 C107 C108 107.94(18) . . ?
N101 C107 H10A 110.1 . . ?
C108 C107 H10A 110.1 . . ?
N101 C107 H10B 110.1 . . ?
C108 C107 H10B 110.1 . . ?
H10A C107 H10B 108.4 . . ?
N103 C108 C107 112.52(18) . . ?
N103 C108 H10C 109.1 . . ?
C107 C108 H10C 109.1 . . ?
N103 C108 H10D 109.1 . . ?
C107 C108 H10D 109.1 . . ?
H10C C108 H10D 107.8 . . ?
N103 C109 C110 105.13(17) . . ?
N103 C109 H10E 110.7 . . ?
C110 C109 H10E 110.7 . . ?
N103 C109 H10F 110.7 . . ?
C110 C109 H10F 110.7 . . ?
H10E C109 H10F 108.8 . . ?
N104 C110 C109 104.64(17) . . ?
N104 C110 H11A 110.8 . . ?
C109 C110 H11A 110.8 . . ?
N104 C110 H11B 110.8 . . ?
C109 C110 H11B 110.8 . . ?
H11A C110 H11B 108.9 . . ?
N104 C111 C112 112.04(18) . . ?
N104 C111 H11C 109.2 . . ?
C112 C111 H11C 109.2 . . ?
N104 C111 H11D 109.2 . . ?
C112 C111 H11D 109.2 . . ?
H11C C111 H11D 107.9 . . ?
N102 C112 C111 109.02(18) . . ?
N102 C112 H11E 109.9 . . ?
C111 C112 H11E 109.9 . . ?
N102 C112 H11F 109.9 . . ?
C111 C112 H11F 109.9 . . ?
H11E C112 H11F 108.3 . . ?
N102 C113 C114 126.3(2) . . ?
N102 C113 H113 116.9 . . ?
C114 C113 H113 116.9 . . ?
C115 C114 C119 118.4(2) . . ?
C115 C114 C113 116.9(2) . . ?
C119 C114 C113 124.6(2) . . ?
C116 C115 C114 121.5(2) . . ?
C116 C115 H115 119.2 . . ?
C114 C115 H115 119.2 . . ?
C115 C116 C117 119.5(2) . . ?
C115 C116 H116 120.2 . . ?
C117 C116 H116 120.2 . . ?
C116 C117 C118 120.5(2) . . ?
C116 C117 H117 119.7 . . ?
C118 C117 H117 119.7 . . ?
C117 C118 C119 120.5(2) . . ?
C117 C118 H118 119.8 . . ?
C119 C118 H118 119.8 . . ?
O102 C119 C118 119.5(2) . . ?
O102 C119 C114 120.9(2) . . ?
C118 C119 C114 119.5(2) . . ?
N104 C120 N103 100.76(16) . . ?
N104 C120 C121 115.39(18) . . ?
N103 C120 C121 114.15(18) . . ?
N104 C120 H120 108.7 . . ?
N103 C120 H120 108.7 . . ?
C121 C120 H120 108.7 . . ?
C122 C121 C126 120.6(2) . . ?
C122 C121 C120 120.4(2) . . ?
C126 C121 C120 119.04(19) . . ?
C123 C122 C121 120.6(2) . . ?
C123 C122 H122 119.7 . . ?
C121 C122 H122 119.7 . . ?
C122 C123 C124 118.9(2) . . ?
C122 C123 H123 120.6 . . ?
C124 C123 H123 120.6 . . ?
C125 C124 C123 121.0(2) . . ?
C125 C124 H124 119.5 . . ?
C123 C124 H124 119.5 . . ?
C124 C125 C126 120.6(2) . . ?
C124 C125 H125 119.7 . . ?
C126 C125 H125 119.7 . . ?
O103 C126 C125 120.9(2) . . ?
O103 C126 C121 120.88(19) . . ?
C125 C126 C121 118.2(2) . . ?
C1S O1S H1S 107(2) . . ?
O1S C1S H1S1 109.5 . . ?
O1S C1S H1S2 109.5 . . ?
H1S1 C1S H1S2 109.5 . . ?
O1S C1S H1S3 109.5 . . ?
H1S1 C1S H1S3 109.5 . . ?
H1S2 C1S H1S3 109.5 . . ?

loop_
_geom_bond_atom_site_label_1
_geom_bond_atom_site_label_2
_geom_bond_distance
_geom_bond_site_symmetry_2
_geom_bond_publ_flag
Ni12 N102 2.0076(19) . ?
Ni12 O103 2.0383(15) . ?
Ni12 O102 2.0534(16) . ?
Ni12 O12 2.0568(16) . ?
Ni12 O10 2.0620(15) . ?
Ni12 N104 2.1599(19) . ?
Ni11 O101 1.9976(16) . ?
Ni11 N101 1.9983(19) . ?
Ni11 O103 2.0468(15) . ?
Ni11 O10 2.1011(15) . ?
Ni11 O1W 2.1154(17) . ?
Ni11 N103 2.1525(18) . ?
O101 C100 1.319(3) . ?
O102 C119 1.356(3) . ?
O102 H2 0.99(4) . ?
O103 C126 1.342(3) . ?
N101 C106 1.283(3) . ?
N101 C107 1.468(3) . ?
N102 C113 1.276(3) . ?
N102 C112 1.469(3) . ?
N103 C108 1.485(3) . ?
N103 C120 1.495(3) . ?
N103 C109 1.496(3) . ?
N104 C111 1.482(3) . ?
N104 C110 1.488(3) . ?
N104 C120 1.490(3) . ?
O1W H1WA 0.89(3) . ?
O1W H1WB 0.74(3) . ?
O10 C10 1.290(3) . ?
O12 C17 1.270(3) . ?
O11 C10 1.239(3) . ?
C10 C11 1.499(3) . ?
C11 C12 1.398(3) . ?
C11 C16 1.398(3) . ?
C12 C13 1.387(3) . ?
C12 H12 0.9300 . ?
C13 C14 1.384(3) . ?
C13 H13 0.9300 . ?
C14 C15 1.388(3) . ?
C14 H14 0.9300 . ?
C15 C16 1.397(3) . ?
C15 H15 0.9300 . ?
C16 C17 1.513(3) . ?
C17 O13 1.243(3) . ?
C100 C101 1.402(3) . ?
C100 C105 1.427(3) . ?
C101 C102 1.380(3) . ?
C101 H101 0.9300 . ?
C102 C103 1.387(4) . ?
C102 H102 0.9300 . ?
C103 C104 1.377(4) . ?
C103 H103 0.9300 . ?
C104 C105 1.412(3) . ?
C104 H104 0.9300 . ?
C105 C106 1.442(3) . ?
C106 H106 0.9300 . ?
C107 C108 1.523(3) . ?
C107 H10A 0.9700 . ?
C107 H10B 0.9700 . ?
C108 H10C 0.9700 . ?
C108 H10D 0.9700 . ?
C109 C110 1.529(3) . ?
C109 H10E 0.9700 . ?
C109 H10F 0.9700 . ?
C110 H11A 0.9700 . ?
C110 H11B 0.9700 . ?
C111 C112 1.524(3) . ?
C111 H11C 0.9700 . ?
C111 H11D 0.9700 . ?
C112 H11E 0.9700 . ?
C112 H11F 0.9700 . ?
C113 C114 1.466(3) . ?
C113 H113 0.9300 . ?
C114 C115 1.402(3) . ?
C114 C119 1.413(3) . ?
C115 C116 1.381(4) . ?
C115 H115 0.9300 . ?
C116 C117 1.382(3) . ?
C116 H116 0.9300 . ?
C117 C118 1.389(3) . ?
C117 H117 0.9300 . ?
C118 C119 1.394(3) . ?
C118 H118 0.9300 . ?
C120 C121 1.498(3) . ?
C120 H120 0.9800 . ?
C121 C122 1.394(3) . ?
C121 C126 1.403(3) . ?
C122 C123 1.383(3) . ?
C122 H122 0.9300 . ?
C123 C124 1.391(3) . ?
C123 H123 0.9300 . ?
C124 C125 1.383(3) . ?
C124 H124 0.9300 . ?
C125 C126 1.398(3) . ?
C125 H125 0.9300 . ?
O1S C1S 1.438(3) . ?
O1S H1S 0.87(4) . ?
C1S H1S1 0.9600 . ?
C1S H1S2 0.9600 . ?
C1S H1S3 0.9600 . ?

loop_
_geom_hbond_atom_site_label_D
_geom_hbond_atom_site_label_H
_geom_hbond_atom_site_label_A
_geom_hbond_distance_DH
_geom_hbond_distance_HA
_geom_hbond_distance_DA
_geom_hbond_angle_DHA
_geom_hbond_site_symmetry_A
O102 H2 O1S 0.99(4) 1.50(4) 2.483(2) 171(3) .
O1W H1WA O11 0.89(3) 1.83(3) 2.674(2) 159(3) .
O1W H1WB O13 0.74(3) 1.98(3) 2.720(2) 176(3) 3_657
O1S H1S O101 0.87(4) 1.70(4) 2.569(2) 175(3) .

loop_
_geom_torsion_atom_site_label_1
_geom_torsion_atom_site_label_2
_geom_torsion_atom_site_label_3
_geom_torsion_atom_site_label_4
_geom_torsion
_geom_torsion_site_symmetry_1
_geom_torsion_site_symmetry_2
_geom_torsion_site_symmetry_3
_geom_torsion_site_symmetry_4
_geom_torsion_publ_flag
N101 Ni11 O101 C100 -22.79(18) . . . . ?
O103 Ni11 O101 C100 -125.65(17) . . . . ?
O10 Ni11 O101 C100 155.34(17) . . . . ?
O1W Ni11 O101 C100 65.43(17) . . . . ?
N102 Ni12 O102 C119 14.39(18) . . . . ?
O103 Ni12 O102 C119 114.87(18) . . . . ?
O12 Ni12 O102 C119 -74.89(18) . . . . ?
O10 Ni12 O102 C119 -165.10(18) . . . . ?
N102 Ni12 O103 C126 -36.54(16) . . . . ?
O102 Ni12 O103 C126 -124.13(15) . . . . ?
O12 Ni12 O103 C126 114.9(3) . . . . ?
O10 Ni12 O103 C126 143.27(15) . . . . ?
N104 Ni12 O103 C126 47.62(15) . . . . ?
N102 Ni12 O103 Ni11 -159.71(7) . . . . ?
O102 Ni12 O103 Ni11 112.70(6) . . . . ?
O12 Ni12 O103 Ni11 -8.2(3) . . . . ?
O10 Ni12 O103 Ni11 20.10(6) . . . . ?
N104 Ni12 O103 Ni11 -75.55(7) . . . . ?
O101 Ni11 O103 C126 123.74(14) . . . . ?
N101 Ni11 O103 C126 32.53(15) . . . . ?
O10 Ni11 O103 C126 -145.54(15) . . . . ?
O1W Ni11 O103 C126 -158.1(3) . . . . ?
N103 Ni11 O103 C126 -51.25(14) . . . . ?
O101 Ni11 O103 Ni12 -110.51(7) . . . . ?
N101 Ni11 O103 Ni12 158.29(7) . . . . ?
O10 Ni11 O103 Ni12 -19.78(6) . . . . ?
O1W Ni11 O103 Ni12 -32.3(4) . . . . ?
N103 Ni11 O103 Ni12 74.51(7) . . . . ?
O101 Ni11 N101 C106 19.86(19) . . . . ?
O103 Ni11 N101 C106 111.12(19) . . . . ?
O1W Ni11 N101 C106 -66.81(19) . . . . ?
N103 Ni11 N101 C106 -161.26(19) . . . . ?
O101 Ni11 N101 C107 -174.45(15) . . . . ?
O103 Ni11 N101 C107 -83.18(15) . . . . ?
O1W Ni11 N101 C107 98.89(15) . . . . ?
N103 Ni11 N101 C107 4.44(15) . . . . ?
O103 Ni12 N102 C113 -104.5(2) . . . . ?
O102 Ni12 N102 C113 -16.5(2) . . . . ?
O12 Ni12 N102 C113 80.9(2) . . . . ?
N104 Ni12 N102 C113 167.7(2) . . . . ?
O103 Ni12 N102 C112 83.35(15) . . . . ?
O102 Ni12 N102 C112 171.34(15) . . . . ?
O12 Ni12 N102 C112 -91.28(15) . . . . ?
N104 Ni12 N102 C112 -4.44(15) . . . . ?
N101 Ni11 N103 C108 20.32(13) . . . . ?
O103 Ni11 N103 C108 123.34(13) . . . . ?
O10 Ni11 N103 C108 -157.77(13) . . . . ?
O1W Ni11 N103 C108 -67.51(13) . . . . ?
N101 Ni11 N103 C120 -102.71(15) . . . . ?
O103 Ni11 N103 C120 0.30(14) . . . . ?
O10 Ni11 N103 C120 79.20(14) . . . . ?
O1W Ni11 N103 C120 169.46(14) . . . . ?
N101 Ni11 N103 C109 140.22(15) . . . . ?
O103 Ni11 N103 C109 -116.76(14) . . . . ?
O10 Ni11 N103 C109 -37.87(14) . . . . ?
O1W Ni11 N103 C109 52.39(14) . . . . ?
O103 Ni12 N104 C111 -121.10(13) . . . . ?
O12 Ni12 N104 C111 69.34(13) . . . . ?
O10 Ni12 N104 C111 158.96(13) . . . . ?
N102 Ni12 N104 C110 -139.95(15) . . . . ?
O103 Ni12 N104 C110 119.47(14) . . . . ?
O102 Ni12 N104 C110 -169.0(4) . . . . ?
O12 Ni12 N104 C110 -50.09(14) . . . . ?
O10 Ni12 N104 C110 39.52(15) . . . . ?
N102 Ni12 N104 C120 102.77(14) . . . . ?
O103 Ni12 N104 C120 2.19(14) . . . . ?
O12 Ni12 N104 C120 -167.37(14) . . . . ?
O10 Ni12 N104 C120 -77.76(14) . . . . ?
O103 Ni12 O10 C10 126.99(19) . . . . ?
O102 Ni12 O10 C10 39.01(19) . . . . ?
O12 Ni12 O10 C10 -58.35(19) . . . . ?
N104 Ni12 O10 C10 -145.14(19) . . . . ?
O103 Ni12 O10 Ni11 -19.45(6) . . . . ?
O102 Ni12 O10 Ni11 -107.43(6) . . . . ?
O12 Ni12 O10 Ni11 155.21(6) . . . . ?
N104 Ni12 O10 Ni11 68.42(7) . . . . ?
O101 Ni11 O10 C10 -41.27(16) . . . . ?
O103 Ni11 O10 C10 -132.13(16) . . . . ?
O1W Ni11 O10 C10 45.43(16) . . . . ?
N103 Ni11 O10 C10 139.68(16) . . . . ?
O101 Ni11 O10 Ni12 110.30(7) . . . . ?
O103 Ni11 O10 Ni12 19.44(6) . . . . ?
O1W Ni11 O10 Ni12 -163.00(7) . . . . ?
N103 Ni11 O10 Ni12 -68.75(7) . . . . ?
N102 Ni12 O12 C17 -160.31(18) . . . . ?
O103 Ni12 O12 C17 47.7(4) . . . . ?
O102 Ni12 O12 C17 -72.46(18) . . . . ?
O10 Ni12 O12 C17 19.83(18) . . . . ?
N104 Ni12 O12 C17 115.21(18) . . . . ?
Ni12 O10 C10 O11 -171.48(15) . . . . ?
Ni11 O10 C10 O11 -32.1(3) . . . . ?
Ni12 O10 C10 C11 7.9(3) . . . . ?
Ni11 O10 C10 C11 147.33(15) . . . . ?
O11 C10 C11 C12 45.0(3) . . . . ?
O10 C10 C11 C12 -134.4(2) . . . . ?
O11 C10 C11 C16 -131.3(2) . . . . ?
O10 C10 C11 C16 49.2(3) . . . . ?
C16 C11 C12 C13 0.1(3) . . . . ?
C10 C11 C12 C13 -176.3(2) . . . . ?
C11 C12 C13 C14 2.7(4) . . . . ?
C12 C13 C14 C15 -2.6(4) . . . . ?
C13 C14 C15 C16 -0.3(4) . . . . ?
C14 C15 C16 C11 3.1(3) . . . . ?
C14 C15 C16 C17 -179.3(2) . . . . ?
C12 C11 C16 C15 -3.0(3) . . . . ?
C10 C11 C16 C15 173.3(2) . . . . ?
C12 C11 C16 C17 179.5(2) . . . . ?
C10 C11 C16 C17 -4.2(3) . . . . ?
Ni12 O12 C17 O13 -130.9(2) . . . . ?
Ni12 O12 C17 C16 51.6(3) . . . . ?
C15 C16 C17 O13 -73.2(3) . . . . ?
C11 C16 C17 O13 104.3(3) . . . . ?
C15 C16 C17 O12 104.5(2) . . . . ?
C11 C16 C17 O12 -78.0(3) . . . . ?
Ni11 O101 C100 C101 -161.99(16) . . . . ?
Ni11 O101 C100 C105 18.1(3) . . . . ?
O101 C100 C101 C102 -177.5(2) . . . . ?
C105 C100 C101 C102 2.4(3) . . . . ?
C100 C101 C102 C103 -0.1(4) . . . . ?
C101 C102 C103 C104 -1.8(4) . . . . ?
C102 C103 C104 C105 1.3(4) . . . . ?
C103 C104 C105 C100 0.9(3) . . . . ?
C103 C104 C105 C106 -179.3(2) . . . . ?
O101 C100 C105 C104 177.1(2) . . . . ?
C101 C100 C105 C104 -2.7(3) . . . . ?
O101 C100 C105 C106 -2.6(3) . . . . ?
C101 C100 C105 C106 177.5(2) . . . . ?
C107 N101 C106 C105 -177.6(2) . . . . ?
Ni11 N101 C106 C105 -12.7(3) . . . . ?
C104 C105 C106 N101 -179.9(2) . . . . ?
C100 C105 C106 N101 -0.2(4) . . . . ?
C106 N101 C107 C108 138.4(2) . . . . ?
Ni11 N101 C107 C108 -28.1(2) . . . . ?
C120 N103 C108 C107 82.0(2) . . . . ?
C109 N103 C108 C107 -163.10(18) . . . . ?
Ni11 N103 C108 C107 -42.1(2) . . . . ?
N101 C107 C108 N103 48.2(2) . . . . ?
C108 N103 C109 C110 -145.78(18) . . . . ?
C120 N103 C109 C110 -24.6(2) . . . . ?
Ni11 N103 C109 C110 99.23(17) . . . . ?
C111 N104 C110 C109 153.66(18) . . . . ?
C120 N104 C110 C109 33.3(2) . . . . ?
Ni12 N104 C110 C109 -91.03(18) . . . . ?
N103 C109 C110 N104 -5.3(2) . . . . ?
C110 N104 C111 C112 164.77(19) . . . . ?
C120 N104 C111 C112 -82.0(2) . . . . ?
Ni12 N104 C111 C112 42.2(2) . . . . ?
C113 N102 C112 C111 -144.5(2) . . . . ?
Ni12 N102 C112 C111 28.5(2) . . . . ?
N104 C111 C112 N102 -49.0(3) . . . . ?
C112 N102 C113 C114 -176.1(2) . . . . ?
Ni12 N102 C113 C114 12.2(3) . . . . ?
N102 C113 C114 C115 177.7(2) . . . . ?
N102 C113 C114 C119 2.0(4) . . . . ?
C119 C114 C115 C116 1.4(4) . . . . ?
C113 C114 C115 C116 -174.6(2) . . . . ?
C114 C115 C116 C117 -0.6(4) . . . . ?
C115 C116 C117 C118 -0.7(4) . . . . ?
C116 C117 C118 C119 1.2(4) . . . . ?
Ni12 O102 C119 C118 173.65(16) . . . . ?
Ni12 O102 C119 C114 -7.2(3) . . . . ?
C117 C118 C119 O102 178.8(2) . . . . ?
C117 C118 C119 C114 -0.4(3) . . . . ?
C115 C114 C119 O102 179.9(2) . . . . ?
C113 C114 C119 O102 -4.4(3) . . . . ?
C115 C114 C119 C118 -0.9(3) . . . . ?
C113 C114 C119 C118 174.8(2) . . . . ?
C111 N104 C120 N103 -167.04(16) . . . . ?
C110 N104 C120 N103 -48.93(19) . . . . ?
Ni12 N104 C120 N103 75.45(16) . . . . ?
C111 N104 C120 C121 69.5(2) . . . . ?
C110 N104 C120 C121 -172.38(18) . . . . ?
Ni12 N104 C120 C121 -48.0(2) . . . . ?
C108 N103 C120 N104 165.40(17) . . . . ?
C109 N103 C120 N104 45.48(19) . . . . ?
Ni11 N103 C120 N104 -77.18(16) . . . . ?
C108 N103 C120 C121 -70.3(2) . . . . ?
C109 N103 C120 C121 169.78(18) . . . . ?
Ni11 N103 C120 C121 47.1(2) . . . . ?
N104 C120 C121 C122 -123.7(2) . . . . ?
N103 C120 C121 C122 120.2(2) . . . . ?
N104 C120 C121 C126 57.8(3) . . . . ?
N103 C120 C121 C126 -58.3(3) . . . . ?
C126 C121 C122 C123 1.6(3) . . . . ?
C120 C121 C122 C123 -176.9(2) . . . . ?
C121 C122 C123 C124 -1.2(4) . . . . ?
C122 C123 C124 C125 -0.4(4) . . . . ?
C123 C124 C125 C126 1.7(4) . . . . ?
Ni12 O103 C126 C125 125.59(19) . . . . ?
Ni11 O103 C126 C125 -119.74(19) . . . . ?
Ni12 O103 C126 C121 -55.3(2) . . . . ?
Ni11 O103 C126 C121 59.4(2) . . . . ?
C124 C125 C126 O103 177.9(2) . . . . ?
C124 C125 C126 C121 -1.3(3) . . . . ?
C122 C121 C126 O103 -179.5(2) . . . . ?
C120 C121 C126 O103 -1.0(3) . . . . ?
C122 C121 C126 C125 -0.3(3) . . . . ?
C120 C121 C126 C125 178.1(2) . . . . ?
